data_7040248
loop_
_publ_author_name
'W\"achtler, Erik'
'Gericke, Robert'
'Brendler, Erica'
'Gerke, Birgit'
'Langer, Thorsten'
'P\"ottgen, Rainer'
'Zhechkov, Lyuben'
'Heine, Thomas'
'Wagler, J\"org'

_publ_section_title
;
 Group 10-group 14 metal complexes [E-TM](IV): the role of the group 14
 site as an L, X and Z-type ligand.
;
_journal_issue 36
_journal_name_full 'Dalton transactions (Cambridge, England : 2003)'
_journal_page_first 14252
_journal_page_last 14264
_journal_paper_doi 10.1039/c6dt01621a
_journal_volume 45
_journal_year 2016
_chemical_formula_moiety 'C32 H23 Cl2 N2 Ni P S4 Sn'
_chemical_formula_sum 'C32 H23 Cl2 N2 Ni P S4 Sn'
_chemical_formula_weight 843.03
_space_group_crystal_system monoclinic
_space_group_IT_number 8
_space_group_name_Hall 'C -2y'
_space_group_name_H-M_alt 'C 1 m 1'
_symmetry_space_group_name_Hall 'C -2y'
_symmetry_space_group_name_H-M 'C 1 m 1'
_atom_sites_solution_hydrogens geom
_audit_creation_method SHELXL-2014/7
_audit_update_record
;
2016-08-04 deposited with the CCDC.
2016-08-08 downloaded from the CCDC.
;
_cell_angle_alpha 90
_cell_angle_beta 107.098(3)
_cell_angle_gamma 90
_cell_formula_units_Z 2
_cell_length_a 7.8975(3)
_cell_length_b 17.3839(6)
_cell_length_c 12.3904(5)
_cell_measurement_reflns_used 21180
_cell_measurement_temperature 150(2)
_cell_measurement_theta_max 32.32
_cell_measurement_theta_min 2.34
_cell_volume 1625.89(11)
_computing_cell_refinement 'STOE X-AREA'
_computing_data_collection 'STOE X-AREA'
_computing_data_reduction 'STOE X-RED'
_computing_molecular_graphics 'ORTEP32 (Farugia)'
_computing_publication_material 'CIFTAB (Sheldrick)'
_computing_structure_refinement 'SHELXL-2014/7 (Sheldrick, 2014)'
_computing_structure_solution 'SHELXS-97 (Sheldrick, 1990)'
_diffrn_ambient_temperature 150(2)
_diffrn_measured_fraction_theta_full 0.996
_diffrn_measured_fraction_theta_max 0.997
_diffrn_measurement_device_type 'STOE IPDS 2'
_diffrn_measurement_method 'omega scans'
_diffrn_radiation_type MoK\a
_diffrn_radiation_wavelength 0.71073
_diffrn_reflns_av_R_equivalents 0.0335
_diffrn_reflns_av_unetI/netI 0.0221
_diffrn_reflns_Laue_measured_fraction_full 0.996
_diffrn_reflns_Laue_measured_fraction_max 0.997
_diffrn_reflns_limit_h_max 11
_diffrn_reflns_limit_h_min -11
_diffrn_reflns_limit_k_max 25
_diffrn_reflns_limit_k_min -25
_diffrn_reflns_limit_l_max 18
_diffrn_reflns_limit_l_min -18
_diffrn_reflns_number 15598
_diffrn_reflns_point_group_measured_fraction_full 0.986
_diffrn_reflns_point_group_measured_fraction_max 0.963
_diffrn_reflns_theta_full 25.242
_diffrn_reflns_theta_max 31.996
_diffrn_reflns_theta_min 2.343
_exptl_absorpt_coefficient_mu 1.845
_exptl_absorpt_correction_T_max 0.8200
_exptl_absorpt_correction_T_min 0.6277
_exptl_absorpt_correction_type integration
_exptl_absorpt_process_details xshape
_exptl_crystal_colour red
_exptl_crystal_density_diffrn 1.722
_exptl_crystal_density_method 'not measured'
_exptl_crystal_description piece
_exptl_crystal_F_000 840
_exptl_crystal_size_max 0.260
_exptl_crystal_size_mid 0.120
_exptl_crystal_size_min 0.110
_refine_diff_density_max 0.661
_refine_diff_density_min -0.998
_refine_diff_density_rms 0.088
_refine_ls_abs_structure_details
;
 Flack x determined using 2508 quotients [(I+)-(I-)]/[(I+)+(I-)]
 (Parsons, Flack and Wagner, Acta Cryst. B69 (2013) 249-259).
;
_refine_ls_abs_structure_Flack -0.014(12)
_refine_ls_extinction_method none
_refine_ls_goodness_of_fit_ref 1.066
_refine_ls_hydrogen_treatment constr
_refine_ls_matrix_type full
_refine_ls_number_parameters 235
_refine_ls_number_reflns 5578
_refine_ls_number_restraints 99
_refine_ls_restrained_S_all 1.072
_refine_ls_R_factor_all 0.0290
_refine_ls_R_factor_gt 0.0271
_refine_ls_shift/su_max 0.001
_refine_ls_shift/su_mean 0.000
_refine_ls_structure_factor_coef Fsqd
_refine_ls_weighting_details 'w=1/[\s^2^(Fo^2^)+(0.0452P)^2^+1.3976P] where P=(Fo^2^+2Fc^2^)/3'
_refine_ls_weighting_scheme calc
_refine_ls_wR_factor_gt 0.0694
_refine_ls_wR_factor_ref 0.0705
_reflns_Friedel_coverage 0.928
_reflns_Friedel_fraction_full 0.976
_reflns_Friedel_fraction_max 0.929
_reflns_number_gt 5404
_reflns_number_total 5578
_reflns_threshold_expression 'I > 2\s(I)'
_cod_data_source_file c6dt01621a2.cif
_cod_data_source_block Cl2SnbztzS2NiPPh3
_cod_depositor_comments 'Adding full bibliography for 7040238--7040250.cif.'
_cod_database_code 7040248
_shelx_shelxl_version_number 2014/7
_shelx_space_group_comment
;
The symmetry employed for this shelxl refinement is uniquely defined
by the following loop, which should always be used as a source of
symmetry information in preference to the above space-group names.
They are only intended as comments.
;
_shelx_estimated_absorpt_t_min 0.646
_shelx_estimated_absorpt_t_max 0.823

loop_
_space_group_symop_operation_xyz
'x, y, z'
'x, -y, z'
'x+1/2, y+1/2, z'
'x+1/2, -y+1/2, z'

loop_
_atom_site_label
_atom_site_type_symbol
_atom_site_fract_x
_atom_site_fract_y
_atom_site_fract_z
_atom_site_U_iso_or_equiv
_atom_site_adp_type
_atom_site_occupancy
_atom_site_site_symmetry_order
_atom_site_calc_flag
_atom_site_refinement_flags_posn
_atom_site_refinement_flags_adp
_atom_site_refinement_flags_occupancy
_atom_site_disorder_assembly
_atom_site_disorder_group
Sn1 Sn 0.70608(2) 0.5000 0.68193(2) 0.01832(7) Uani 1 2 d S T P . .
Ni1 Ni 0.61648(9) 0.5000 0.85514(6) 0.01930(12) Uani 1 2 d S T P A .
Cl1 Cl 0.52487(17) 0.5000 0.49064(11) 0.0282(2) Uani 1 2 d S T P . .
Cl2 Cl 1.00222(16) 0.5000 0.66962(11) 0.0310(2) Uani 1 2 d S T P . .
S1 S 0.61682(15) 0.62434(5) 0.85991(9) 0.02627(17) Uani 1 1 d . . . . .
S2 S 0.68890(14) 0.76570(6) 0.74556(10) 0.0295(2) Uani 1 1 d . . . . .
P1 P 0.55759(17) 0.5000 1.02099(10) 0.0222(2) Uani 1 2 d DS T P . .
N1 N 0.7134(5) 0.63108(18) 0.6653(3) 0.0226(7) Uani 1 1 d . . . . .
C1 C 0.6774(5) 0.6656(2) 0.7503(3) 0.0219(6) Uani 1 1 d . . . . .
C2 C 0.7366(6) 0.7598(2) 0.6179(4) 0.0282(7) Uani 1 1 d . . . . .
C3 C 0.7452(5) 0.6828(2) 0.5875(3) 0.0256(7) Uani 1 1 d . . . . .
C4 C 0.7824(6) 0.6638(3) 0.4878(3) 0.0324(8) Uani 1 1 d . . . . .
H4 H 0.7887 0.6116 0.4665 0.039 Uiso 1 1 calc R U . . .
C5 C 0.8099(7) 0.7234(3) 0.4202(4) 0.0393(10) Uani 1 1 d . . . . .
H5 H 0.8345 0.7116 0.3515 0.047 Uiso 1 1 calc R U . . .
C6 C 0.8023(6) 0.8003(3) 0.4513(4) 0.0408(10) Uani 1 1 d . . . . .
H6 H 0.8230 0.8399 0.4039 0.049 Uiso 1 1 calc R U . . .
C7 C 0.7648(6) 0.8198(2) 0.5504(4) 0.0349(8) Uani 1 1 d . . . . .
H7 H 0.7586 0.8720 0.5715 0.042 Uiso 1 1 calc R U . . .
C8 C 0.7619(8) 0.5000 1.1357(5) 0.0365(12) Uani 1 2 d S T P A .
C9 C 0.7658(11) 0.5000 1.2511(6) 0.053(2) Uani 1 2 d S T P . .
H9 H 0.6579 0.5000 1.2704 0.063 Uiso 1 2 calc R U P A .
C10 C 0.9241(14) 0.5000 1.3348(7) 0.064(3) Uani 1 2 d S T P A .
H10 H 0.9265 0.5000 1.4119 0.077 Uiso 1 2 calc R U P . .
C11 C 1.0845(12) 0.5000 1.3051(8) 0.066(3) Uani 1 2 d S T P . .
H11 H 1.1949 0.5000 1.3626 0.080 Uiso 1 2 calc R U P A .
C12 C 1.0810(10) 0.5000 1.1946(8) 0.072(3) Uani 1 2 d S T P A .
H12 H 1.1887 0.5000 1.1750 0.087 Uiso 1 2 calc R U P . .
C13 C 0.9174(9) 0.5000 1.1092(6) 0.0508(19) Uani 1 2 d S T P . .
H13 H 0.9155 0.5000 1.0322 0.061 Uiso 1 2 calc R U P A .
C14 C 0.4368(17) 0.5834(6) 1.0506(11) 0.0314(11) Uani 0.5 1 d DG U P A 1
C15 C 0.5059(13) 0.6220(7) 1.1523(11) 0.052(3) Uani 0.5 1 d G U P A 1
H15 H 0.6169 0.6069 1.2024 0.063 Uiso 0.5 1 calc R U P A 1
C16 C 0.4126(14) 0.6827(7) 1.1807(9) 0.069(4) Uani 0.5 1 d G U P A 1
H16 H 0.4598 0.7091 1.2502 0.083 Uiso 0.5 1 calc R U P A 1
C17 C 0.2502(14) 0.7047(5) 1.1074(10) 0.063(3) Uani 0.5 1 d G U P A 1
H17 H 0.1864 0.7462 1.1268 0.075 Uiso 0.5 1 calc R U P A 1
C18 C 0.1811(13) 0.6661(6) 1.0057(8) 0.053(3) Uani 0.5 1 d G U P A 1
H18 H 0.0701 0.6812 0.9556 0.063 Uiso 0.5 1 calc R U P A 1
C19 C 0.2744(16) 0.6055(6) 0.9773(9) 0.046(3) Uani 0.5 1 d G U P A 1
H19 H 0.2271 0.5791 0.9077 0.055 Uiso 0.5 1 calc R U P A 1
C14A C 0.4197(16) 0.5789(6) 1.0456(12) 0.0314(11) Uani 0.5 1 d DG U P A 2
C15A C 0.4710(14) 0.6325(7) 1.1322(11) 0.055(3) Uani 0.5 1 d G U P A 2
H15A H 0.5842 0.6287 1.1866 0.066 Uiso 0.5 1 calc R U P A 2
C16A C 0.3567(17) 0.6918(6) 1.1394(9) 0.065(3) Uani 0.5 1 d G U P A 2
H16A H 0.3918 0.7285 1.1986 0.078 Uiso 0.5 1 calc R U P A 2
C17A C 0.1911(14) 0.6974(5) 1.0599(11) 0.063(3) Uani 0.5 1 d G U P A 2
H17A H 0.1130 0.7380 1.0648 0.075 Uiso 0.5 1 calc R U P A 2
C18A C 0.1399(12) 0.6438(6) 0.9732(10) 0.058(3) Uani 0.5 1 d G U P A 2
H18A H 0.0267 0.6476 0.9189 0.069 Uiso 0.5 1 calc R U P A 2
C19A C 0.2542(17) 0.5845(6) 0.9661(10) 0.051(3) Uani 0.5 1 d G U P A 2
H19A H 0.2191 0.5478 0.9069 0.061 Uiso 0.5 1 calc R U P A 2

loop_
_atom_site_aniso_label
_atom_site_aniso_U_11
_atom_site_aniso_U_22
_atom_site_aniso_U_33
_atom_site_aniso_U_23
_atom_site_aniso_U_13
_atom_site_aniso_U_12
Sn1 0.02107(12) 0.01614(13) 0.01782(12) 0.000 0.00586(9) 0.000
Ni1 0.0226(3) 0.0172(3) 0.0193(2) 0.000 0.0080(2) 0.000
Cl1 0.0303(5) 0.0219(5) 0.0254(5) 0.000 -0.0024(4) 0.000
Cl2 0.0237(5) 0.0398(7) 0.0310(6) 0.000 0.0105(4) 0.000
S1 0.0372(4) 0.0179(4) 0.0273(4) -0.0015(3) 0.0150(3) 0.0018(3)
S2 0.0353(5) 0.0163(4) 0.0380(5) -0.0025(4) 0.0127(4) -0.0034(3)
P1 0.0249(5) 0.0225(6) 0.0190(5) 0.000 0.0064(4) 0.000
N1 0.0268(13) 0.0185(12) 0.0228(17) -0.0008(10) 0.0079(12) -0.0034(11)
C1 0.0235(14) 0.0167(13) 0.0254(17) -0.0011(11) 0.0072(12) -0.0018(11)
C2 0.0276(17) 0.0191(16) 0.0359(19) 0.0023(15) 0.0064(14) -0.0048(13)
C3 0.0289(16) 0.0207(17) 0.0264(16) 0.0049(12) 0.0070(13) -0.0063(11)
C4 0.043(2) 0.0298(19) 0.0255(16) 0.0019(14) 0.0112(14) -0.0108(16)
C5 0.049(2) 0.038(2) 0.0319(19) 0.0050(16) 0.0134(17) -0.0150(19)
C6 0.042(2) 0.037(2) 0.042(2) 0.0140(18) 0.0094(18) -0.0128(18)
C7 0.0366(19) 0.0229(17) 0.043(2) 0.0085(15) 0.0087(16) -0.0067(14)
C8 0.031(3) 0.044(3) 0.028(3) 0.000 -0.001(2) 0.000
C9 0.049(4) 0.083(6) 0.028(3) 0.000 0.014(3) 0.000
C10 0.065(5) 0.096(8) 0.025(3) 0.000 0.003(3) 0.000
C11 0.043(4) 0.096(8) 0.048(4) 0.000 -0.006(3) 0.000
C12 0.030(3) 0.137(11) 0.048(4) 0.000 0.010(3) 0.000
C13 0.032(3) 0.087(6) 0.034(3) 0.000 0.013(2) 0.000
C14 0.044(3) 0.0241(18) 0.037(2) 0.0043(15) 0.028(2) 0.0017(19)
C15 0.057(5) 0.055(7) 0.059(6) -0.028(5) 0.037(5) -0.009(5)
C16 0.068(6) 0.076(8) 0.072(7) -0.036(6) 0.033(6) 0.002(6)
C17 0.072(7) 0.063(7) 0.072(7) -0.020(6) 0.050(6) 0.009(6)
C18 0.078(7) 0.040(6) 0.053(6) 0.002(4) 0.038(5) 0.027(5)
C19 0.074(7) 0.030(5) 0.042(5) 0.007(4) 0.029(4) 0.023(5)
C14A 0.044(3) 0.0241(18) 0.037(2) 0.0043(15) 0.028(2) 0.0017(19)
C15A 0.075(7) 0.035(5) 0.054(6) -0.003(4) 0.017(5) 0.017(5)
C16A 0.091(8) 0.040(5) 0.069(7) -0.003(5) 0.031(6) 0.029(6)
C17A 0.075(7) 0.051(6) 0.076(8) 0.011(5) 0.044(6) 0.029(6)
C18A 0.045(5) 0.048(6) 0.085(8) 0.018(5) 0.027(5) 0.015(5)
C19A 0.046(5) 0.035(6) 0.066(7) 0.007(5) 0.008(4) 0.015(5)

loop_
_atom_type_symbol
_atom_type_description
_atom_type_scat_dispersion_real
_atom_type_scat_dispersion_imag
_atom_type_scat_source
C C 0.0033 0.0016 'International Tables Vol C Tables 4.2.6.8 and 6.1.1.4'
H H 0.0000 0.0000 'International Tables Vol C Tables 4.2.6.8 and 6.1.1.4'
N N 0.0061 0.0033 'International Tables Vol C Tables 4.2.6.8 and 6.1.1.4'
S S 0.1246 0.1234 'International Tables Vol C Tables 4.2.6.8 and 6.1.1.4'
Ni Ni 0.3393 1.1124 'International Tables Vol C Tables 4.2.6.8 and 6.1.1.4'
Sn Sn -0.6537 1.4246 'International Tables Vol C Tables 4.2.6.8 and 6.1.1.4'
Cl Cl 0.1484 0.1585 'International Tables Vol C Tables 4.2.6.8 and 6.1.1.4'
P P 0.1023 0.0942 'International Tables Vol C Tables 4.2.6.8 and 6.1.1.4'

loop_
_geom_angle_atom_site_label_1
_geom_angle_atom_site_label_2
_geom_angle_atom_site_label_3
_geom_angle
_geom_angle_site_symmetry_1
_geom_angle_site_symmetry_3
N1 Sn1 N1 168.45(15) . 2_565
N1 Sn1 Cl1 86.21(9) . .
N1 Sn1 Cl1 86.21(9) 2_565 .
N1 Sn1 Cl2 86.74(10) . .
N1 Sn1 Cl2 86.74(10) 2_565 .
Cl1 Sn1 Cl2 104.46(5) . .
N1 Sn1 Ni1 95.77(8) . .
N1 Sn1 Ni1 95.77(8) 2_565 .
Cl1 Sn1 Ni1 128.92(4) . .
Cl2 Sn1 Ni1 126.63(4) . .
S1 Ni1 S1 176.91(6) . 2_565
S1 Ni1 P1 88.50(3) . .
S1 Ni1 P1 88.50(3) 2_565 .
S1 Ni1 Sn1 91.46(3) . .
S1 Ni1 Sn1 91.47(3) 2_565 .
P1 Ni1 Sn1 175.44(5) . .
C1 S1 Ni1 113.15(12) . .
C2 S2 C1 89.98(19) . .
C8 P1 C14 103.9(4) . .
C8 P1 C14 103.9(4) . 2_565
C14 P1 C14 104.7(10) . 2_565
C8 P1 C14A 107.8(4) . .
C8 P1 C14A 107.8(4) . 2_565
C14A P1 C14A 97.0(11) . 2_565
C8 P1 Ni1 110.1(2) . .
C14 P1 Ni1 116.4(5) . .
C14 P1 Ni1 116.4(5) 2_565 .
C14A P1 Ni1 116.6(5) . .
C14A P1 Ni1 116.6(5) 2_565 .
C1 N1 C3 112.7(3) . .
C1 N1 Sn1 111.4(2) . .
C3 N1 Sn1 135.9(3) . .
N1 C1 S1 128.1(3) . .
N1 C1 S2 113.8(3) . .
S1 C1 S2 118.1(2) . .
C7 C2 C3 121.6(4) . .
C7 C2 S2 128.3(4) . .
C3 C2 S2 110.1(3) . .
C4 C3 N1 126.1(4) . .
C4 C3 C2 120.4(4) . .
N1 C3 C2 113.4(4) . .
C5 C4 C3 118.0(4) . .
C5 C4 H4 121.0 . .
C3 C4 H4 121.0 . .
C4 C5 C6 121.4(4) . .
C4 C5 H5 119.3 . .
C6 C5 H5 119.3 . .
C7 C6 C5 121.0(4) . .
C7 C6 H6 119.5 . .
C5 C6 H6 119.5 . .
C6 C7 C2 117.6(4) . .
C6 C7 H7 121.2 . .
C2 C7 H7 121.2 . .
C13 C8 C9 119.3(7) . .
C13 C8 P1 118.0(5) . .
C9 C8 P1 122.7(6) . .
C10 C9 C8 120.4(8) . .
C10 C9 H9 119.8 . .
C8 C9 H9 119.8 . .
C9 C10 C11 119.3(8) . .
C9 C10 H10 120.3 . .
C11 C10 H10 120.3 . .
C12 C11 C10 120.3(7) . .
C12 C11 H11 119.8 . .
C10 C11 H11 119.8 . .
C11 C12 C13 119.9(8) . .
C11 C12 H12 120.1 . .
C13 C12 H12 120.1 . .
C8 C13 C12 120.8(7) . .
C8 C13 H13 119.6 . .
C12 C13 H13 119.6 . .
C15 C14 C19 120.0 . .
C15 C14 P1 118.4(7) . .
C19 C14 P1 121.5(7) . .
C16 C15 C14 120.0 . .
C16 C15 H15 120.0 . .
C14 C15 H15 120.0 . .
C15 C16 C17 120.0 . .
C15 C16 H16 120.0 . .
C17 C16 H16 120.0 . .
C16 C17 C18 120.0 . .
C16 C17 H17 120.0 . .
C18 C17 H17 120.0 . .
C19 C18 C17 120.0 . .
C19 C18 H18 120.0 . .
C17 C18 H18 120.0 . .
C18 C19 C14 120.0 . .
C18 C19 H19 120.0 . .
C14 C19 H19 120.0 . .
C15A C14A C19A 120.0 . .
C15A C14A P1 125.4(7) . .
C19A C14A P1 114.6(7) . .
C16A C15A C14A 120.0 . .
C16A C15A H15A 120.0 . .
C14A C15A H15A 120.0 . .
C15A C16A C17A 120.0 . .
C15A C16A H16A 120.0 . .
C17A C16A H16A 120.0 . .
C16A C17A C18A 120.0 . .
C16A C17A H17A 120.0 . .
C18A C17A H17A 120.0 . .
C19A C18A C17A 120.0 . .
C19A C18A H18A 120.0 . .
C17A C18A H18A 120.0 . .
C18A C19A C14A 120.0 . .
C18A C19A H19A 120.0 . .
C14A C19A H19A 120.0 . .

loop_
_geom_bond_atom_site_label_1
_geom_bond_atom_site_label_2
_geom_bond_distance
_geom_bond_site_symmetry_2
Sn1 N1 2.290(3) .
Sn1 N1 2.290(3) 2_565
Sn1 Cl1 2.3814(12) .
Sn1 Cl2 2.3881(12) .
Sn1 Ni1 2.4494(7) .
Ni1 S1 2.1623(9) .
Ni1 S1 2.1624(9) 2_565
Ni1 P1 2.2362(14) .
S1 C1 1.723(3) .
S2 C2 1.733(5) .
S2 C1 1.744(4) .
P1 C8 1.810(6) .
P1 C14 1.831(3) .
P1 C14 1.831(3) 2_565
P1 C14A 1.831(3) .
P1 C14A 1.831(3) 2_565
N1 C1 1.315(4) .
N1 C3 1.393(5) .
C2 C7 1.395(6) .
C2 C3 1.399(6) .
C3 C4 1.391(6) .
C4 C5 1.388(6) .
C4 H4 0.9500 .
C5 C6 1.399(7) .
C5 H5 0.9500 .
C6 C7 1.386(7) .
C6 H6 0.9500 .
C7 H7 0.9500 .
C8 C13 1.361(10) .
C8 C9 1.422(9) .
C9 C10 1.369(12) .
C9 H9 0.9500 .
C10 C11 1.419(15) .
C10 H10 0.9500 .
C11 C12 1.362(13) .
C11 H11 0.9500 .
C12 C13 1.409(11) .
C12 H12 0.9500 .
C13 H13 0.9500 .
C14 C15 1.3900 .
C14 C19 1.3900 .
C15 C16 1.3900 .
C15 H15 0.9500 .
C16 C17 1.3900 .
C16 H16 0.9500 .
C17 C18 1.3900 .
C17 H17 0.9500 .
C18 C19 1.3900 .
C18 H18 0.9500 .
C19 H19 0.9500 .
C14A C15A 1.3900 .
C14A C19A 1.3900 .
C15A C16A 1.3900 .
C15A H15A 0.9500 .
C16A C17A 1.3900 .
C16A H16A 0.9500 .
C17A C18A 1.3900 .
C17A H17A 0.9500 .
C18A C19A 1.3900 .
C18A H18A 0.9500 .
C19A H19A 0.9500 .

loop_
_geom_torsion_atom_site_label_1
_geom_torsion_atom_site_label_2
_geom_torsion_atom_site_label_3
_geom_torsion_atom_site_label_4
_geom_torsion
_geom_torsion_site_symmetry_1
C3 N1 C1 S1 175.6(3) .
Sn1 N1 C1 S1 -4.1(5) .
C3 N1 C1 S2 -2.6(5) .
Sn1 N1 C1 S2 177.74(18) .
Ni1 S1 C1 N1 3.5(4) .
Ni1 S1 C1 S2 -178.41(16) .
C2 S2 C1 N1 2.3(3) .
C2 S2 C1 S1 -176.0(2) .
C1 S2 C2 C7 178.9(4) .
C1 S2 C2 C3 -1.4(3) .
C1 N1 C3 C4 -178.4(4) .
Sn1 N1 C3 C4 1.1(7) .
C1 N1 C3 C2 1.5(5) .
Sn1 N1 C3 C2 -179.0(3) .
C7 C2 C3 C4 -0.1(6) .
S2 C2 C3 C4 -179.8(3) .
C7 C2 C3 N1 180.0(4) .
S2 C2 C3 N1 0.2(4) .
N1 C3 C4 C5 179.8(4) .
C2 C3 C4 C5 -0.1(6) .
C3 C4 C5 C6 0.5(7) .
C4 C5 C6 C7 -0.7(7) .
C5 C6 C7 C2 0.5(7) .
C3 C2 C7 C6 -0.1(6) .
S2 C2 C7 C6 179.6(3) .
C14 P1 C8 C13 -125.4(5) .
C14 P1 C8 C13 125.4(5) 2_565
C14A P1 C8 C13 -128.2(6) .
C14A P1 C8 C13 128.2(6) 2_565
Ni1 P1 C8 C13 0.000(4) .
C14 P1 C8 C9 54.6(5) .
C14 P1 C8 C9 -54.6(5) 2_565
C14A P1 C8 C9 51.8(6) .
C14A P1 C8 C9 -51.8(6) 2_565
Ni1 P1 C8 C9 180.000(5) .
C13 C8 C9 C10 0.000(7) .
P1 C8 C9 C10 180.000(6) .
C8 C9 C10 C11 0.000(8) .
C9 C10 C11 C12 0.000(8) .
C10 C11 C12 C13 0.000(7) .
C9 C8 C13 C12 0.000(6) .
P1 C8 C13 C12 180.000(5) .
C11 C12 C13 C8 0.000(6) .
C8 P1 C14 C15 -7.2(8) .
C14 P1 C14 C15 101.5(8) 2_565
Ni1 P1 C14 C15 -128.4(6) .
C8 P1 C14 C19 176.7(7) .
C14 P1 C14 C19 -74.6(10) 2_565
Ni1 P1 C14 C19 55.5(9) .
C19 C14 C15 C16 0.0 .
P1 C14 C15 C16 -176.2(11) .
C14 C15 C16 C17 0.0 .
C15 C16 C17 C18 0.0 .
C16 C17 C18 C19 0.0 .
C17 C18 C19 C14 0.0 .
C15 C14 C19 C18 0.0 .
P1 C14 C19 C18 176.0(11) .
C8 P1 C14A C15A 4.9(10) .
C14A P1 C14A C15A 116.1(8) 2_565
Ni1 P1 C14A C15A -119.5(8) .
C8 P1 C14A C19A -177.7(6) .
C14A P1 C14A C19A -66.4(10) 2_565
Ni1 P1 C14A C19A 58.0(8) .
C19A C14A C15A C16A 0.0 .
P1 C14A C15A C16A 177.3(12) .
C14A C15A C16A C17A 0.0 .
C15A C16A C17A C18A 0.0 .
C16A C17A C18A C19A 0.0 .
C17A C18A C19A C14A 0.0 .
C15A C14A C19A C18A 0.0 .
P1 C14A C19A C18A -177.6(11) .
